data_7243433
loop_
_publ_author_name
'Lima, Daisy J. B.'
'Almeida, Renata G.'
'Jardim, Guilherme A. M.'
'Barbosa, Breno P. A.'
'Santos, Augusto C. C.'
'Valen\,ca, Wagner O.'
'Scheide, Marcos R.'
'Gatto, Claudia C.'
'de Carvalho, Guilherme G. C.'
'Costa, Pedro M. S.'
'Pessoa, Claudia'
'Pereira, Cynthia L. M.'
'Jacob, Claus'
'Braga, Antonio L.'
'da Silva J\'unior, Eufr\^anio N.'

_publ_section_title
;
 It takes two to tango: synthesis of cytotoxic quinones containing two
 redox active centers with potential antitumor activity
;
_journal_name_full 'RSC Medicinal Chemistry'
_journal_paper_doi 10.1039/D1MD00168J
_journal_year 2021
_chemical_formula_moiety 'C25 H23 N3 O3 Se'
_chemical_formula_sum 'C25 H23 N3 O3 Se'
_chemical_formula_weight 492.42
_space_group_crystal_system triclinic
_space_group_IT_number 2
_space_group_name_Hall '-P 1'
_space_group_name_H-M_alt 'P -1'
_atom_sites_solution_hydrogens geom
_audit_creation_method SHELXL-2016/4
_audit_update_record
;
2020-02-17 deposited with the CCDC.	2021-08-11 downloaded from the CCDC.
;
_cell_angle_alpha 72.327(5)
_cell_angle_beta 75.582(5)
_cell_angle_gamma 80.655(5)
_cell_formula_units_Z 2
_cell_length_a 9.364(2)
_cell_length_b 10.472(2)
_cell_length_c 12.433(3)
_cell_measurement_reflns_used 2370
_cell_measurement_temperature 296(2)
_cell_measurement_theta_max 18.45
_cell_measurement_theta_min 2.30
_cell_volume 1120.1(4)
_computing_cell_refinement 'SAINT V8.38A (Bruker AXS Inc., 2017)'
_computing_data_collection 'Bruker Instrument Service v2018.1.0.3'
_computing_data_reduction 'SAINT V8.38A (Bruker AXS Inc., 2017)'
_computing_structure_refinement 'SHELXL-2016/6 (Sheldrick, 2016)'
_computing_structure_solution 'SHELXT 2014/5 (Sheldrick, 2014)'
_diffrn_ambient_temperature 296(2)
_diffrn_measured_fraction_theta_full 1.000
_diffrn_measured_fraction_theta_max 0.996
_diffrn_measurement_device_type 'Bruker APEX-II CCD'
_diffrn_measurement_method '\f and \w scans'
_diffrn_radiation_type MoK\a
_diffrn_radiation_wavelength 0.71073
_diffrn_reflns_av_R_equivalents 0.0951
_diffrn_reflns_av_unetI/netI 0.0729
_diffrn_reflns_Laue_measured_fraction_full 1.000
_diffrn_reflns_Laue_measured_fraction_max 0.996
_diffrn_reflns_limit_h_max 11
_diffrn_reflns_limit_h_min -11
_diffrn_reflns_limit_k_max 12
_diffrn_reflns_limit_k_min -12
_diffrn_reflns_limit_l_max 15
_diffrn_reflns_limit_l_min -15
_diffrn_reflns_number 26279
_diffrn_reflns_point_group_measured_fraction_full 1.000
_diffrn_reflns_point_group_measured_fraction_max 0.996
_diffrn_reflns_theta_full 25.242
_diffrn_reflns_theta_max 25.496
_diffrn_reflns_theta_min 1.759
_exptl_absorpt_coefficient_mu 1.709
_exptl_absorpt_correction_T_max 0.7452
_exptl_absorpt_correction_T_min 0.5965
_exptl_absorpt_correction_type multi-scan
_exptl_absorpt_process_details
;
SADABS-2016/2 (Bruker,2016/2) was used for absorption correction.
;
_exptl_crystal_colour orange
_exptl_crystal_density_diffrn 1.460
_exptl_crystal_description block
_exptl_crystal_F_000 504
_exptl_crystal_size_max 0.441
_exptl_crystal_size_mid 0.348
_exptl_crystal_size_min 0.253
_refine_diff_density_max 0.820
_refine_diff_density_min -0.586
_refine_diff_density_rms 0.065
_refine_ls_extinction_method none
_refine_ls_goodness_of_fit_ref 1.006
_refine_ls_hydrogen_treatment constr
_refine_ls_matrix_type full
_refine_ls_number_parameters 289
_refine_ls_number_reflns 4155
_refine_ls_number_restraints 0
_refine_ls_restrained_S_all 1.006
_refine_ls_R_factor_all 0.1163
_refine_ls_R_factor_gt 0.0538
_refine_ls_shift/su_max 0.000
_refine_ls_shift/su_mean 0.000
_refine_ls_structure_factor_coef Fsqd
_refine_ls_weighting_details 'w=1/[\s^2^(Fo^2^)+(0.0468P)^2^+1.2889P] where P=(Fo^2^+2Fc^2^)/3'
_refine_ls_weighting_scheme calc
_refine_ls_wR_factor_gt 0.1106
_refine_ls_wR_factor_ref 0.1367
_reflns_Friedel_coverage 0.000
_reflns_number_gt 2352
_reflns_number_total 4155
_reflns_threshold_expression 'I > 2\s(I)'
_cod_data_source_file d1md00168j2.cif
_cod_data_source_block shelx_CCDC1
_cod_original_cell_volume 1120.1(5)
_cod_database_code 7243433
_shelx_space_group_comment
;
The symmetry employed for this shelxl refinement is uniquely defined
by the following loop, which should always be used as a source of
symmetry information in preference to the above space-group names.
They are only intended as comments.
;
_shelx_estimated_absorpt_t_min 0.520
_shelx_estimated_absorpt_t_max 0.672

loop_
_space_group_symop_operation_xyz
'x, y, z'
'-x, -y, -z'

loop_
_atom_site_label
_atom_site_type_symbol
_atom_site_fract_x
_atom_site_fract_y
_atom_site_fract_z
_atom_site_U_iso_or_equiv
_atom_site_adp_type
_atom_site_occupancy
_atom_site_site_symmetry_order
_atom_site_calc_flag
_atom_site_refinement_flags_posn
_atom_site_refinement_flags_adp
_atom_site_refinement_flags_occupancy
_atom_site_disorder_assembly
_atom_site_disorder_group
SE Se 0.73241(7) 0.91355(6) 0.21045(5) 0.0702(2) Uani 1 1 d . . . . .
O1 O 0.2190(3) 0.2386(3) 0.3810(3) 0.0499(8) Uani 1 1 d . . . . .
O2 O 0.2631(4) 0.5328(3) 0.5914(3) 0.0625(10) Uani 1 1 d . . . . .
O3 O 0.0069(4) 0.4597(4) 0.7382(3) 0.0652(10) Uani 1 1 d . . . . .
N1 N 0.5630(4) 0.5703(4) 0.1491(3) 0.0440(9) Uani 1 1 d . . . . .
N2 N 0.4578(4) 0.6546(4) 0.1008(3) 0.0541(10) Uani 1 1 d . . . . .
N3 N 0.5016(4) 0.7769(4) 0.0670(3) 0.0517(10) Uani 1 1 d . . . . .
C20 C 0.8277(5) 1.0772(5) 0.1582(4) 0.0503(12) Uani 1 1 d . . . . .
C21 C 0.8299(6) 1.1689(5) 0.0520(4) 0.0665(15) Uani 1 1 d . . . . .
H21 H 0.786686 1.151246 -0.001097 0.080 Uiso 1 1 calc R U . . .
C22 C 0.8953(6) 1.2863(5) 0.0237(5) 0.0707(16) Uani 1 1 d . . . . .
H22 H 0.897525 1.346585 -0.049054 0.085 Uiso 1 1 calc R U . . .
C23 C 0.9562(6) 1.3153(6) 0.0997(5) 0.0665(15) Uani 1 1 d . . . . .
H23 H 1.001208 1.394657 0.079365 0.080 Uiso 1 1 calc R U . . .
C24 C 0.9515(7) 1.2280(6) 0.2064(5) 0.0841(19) Uani 1 1 d . . . . .
H24 H 0.989140 1.249614 0.260499 0.101 Uiso 1 1 calc R U . . .
C25 C 0.8911(6) 1.1075(6) 0.2347(5) 0.0735(17) Uani 1 1 d . . . . .
H25 H 0.893459 1.046068 0.306379 0.088 Uiso 1 1 calc R U . . .
C19 C 0.7130(6) 0.8929(5) 0.0652(4) 0.0582(13) Uani 1 1 d . . . . .
H19A H 0.656277 0.971146 0.025554 0.070 Uiso 1 1 calc R U . . .
H19B H 0.810012 0.883634 0.015845 0.070 Uiso 1 1 calc R U . . .
C18 C 0.6353(5) 0.7694(5) 0.0921(4) 0.0471(12) Uani 1 1 d . . . . .
C17 C 0.6745(5) 0.6377(5) 0.1451(4) 0.0495(12) Uani 1 1 d . . . . .
H17 H 0.760536 0.602553 0.172429 0.059 Uiso 1 1 calc R U . . .
C16 C 0.5469(5) 0.4266(5) 0.1956(4) 0.0541(13) Uani 1 1 d . . . . .
H16A H 0.627420 0.383055 0.234037 0.065 Uiso 1 1 calc R U . . .
H16B H 0.553163 0.388004 0.132603 0.065 Uiso 1 1 calc R U . . .
C12 C 0.3996(5) 0.3996(4) 0.2810(4) 0.0447(11) Uani 1 1 d . . . . .
H12 H 0.320928 0.453195 0.242828 0.054 Uiso 1 1 calc R U . . .
C13 C 0.3719(5) 0.2508(5) 0.3119(4) 0.0501(12) Uani 1 1 d . . . . .
C15 C 0.4718(6) 0.1550(5) 0.3847(5) 0.0706(16) Uani 1 1 d . . . . .
H15A H 0.572739 0.159731 0.342877 0.106 Uiso 1 1 calc R U . . .
H15B H 0.461012 0.179242 0.455027 0.106 Uiso 1 1 calc R U . . .
H15C H 0.445260 0.064940 0.402631 0.106 Uiso 1 1 calc R U . . .
C1 C 0.1750(5) 0.3023(4) 0.4640(3) 0.0423(11) Uani 1 1 d . . . . .
C6 C 0.0328(5) 0.2595(4) 0.5408(4) 0.0381(10) Uani 1 1 d . . . . .
C5 C -0.0250(5) 0.3098(4) 0.6366(4) 0.0447(11) Uani 1 1 d . . . . .
C4 C 0.0522(5) 0.4092(5) 0.6583(4) 0.0466(12) Uani 1 1 d . . . . .
C3 C 0.1990(5) 0.4516(5) 0.5731(4) 0.0476(12) Uani 1 1 d . . . . .
C2 C 0.2508(5) 0.3944(4) 0.4758(4) 0.0410(11) Uani 1 1 d . . . . .
C11 C 0.3885(5) 0.4411(5) 0.3893(4) 0.0504(12) Uani 1 1 d . . . . .
H11A H 0.474780 0.401921 0.421978 0.061 Uiso 1 1 calc R U . . .
H11B H 0.385625 0.538289 0.370558 0.061 Uiso 1 1 calc R U . . .
C10 C -0.1559(5) 0.2654(5) 0.7116(4) 0.0578(13) Uani 1 1 d . . . . .
H10 H -0.193174 0.297062 0.776386 0.069 Uiso 1 1 calc R U . . .
C9 C -0.2305(6) 0.1756(5) 0.6914(5) 0.0635(15) Uani 1 1 d . . . . .
H9 H -0.317955 0.146633 0.741748 0.076 Uiso 1 1 calc R U . . .
C8 C -0.1744(6) 0.1292(5) 0.5957(5) 0.0644(15) Uani 1 1 d . . . . .
H8 H -0.226131 0.070441 0.580281 0.077 Uiso 1 1 calc R U . . .
C7 C -0.0414(5) 0.1685(5) 0.5216(4) 0.0528(13) Uani 1 1 d . . . . .
H7 H -0.002779 0.133136 0.458995 0.063 Uiso 1 1 calc R U . . .
C14 C 0.3667(6) 0.2065(5) 0.2078(4) 0.0708(16) Uani 1 1 d . . . . .
H14A H 0.462268 0.210723 0.156543 0.106 Uiso 1 1 calc R U . . .
H14B H 0.339880 0.115748 0.232759 0.106 Uiso 1 1 calc R U . . .
H14C H 0.294507 0.264916 0.168241 0.106 Uiso 1 1 calc R U . . .

loop_
_atom_site_aniso_label
_atom_site_aniso_U_11
_atom_site_aniso_U_22
_atom_site_aniso_U_33
_atom_site_aniso_U_23
_atom_site_aniso_U_13
_atom_site_aniso_U_12
SE 0.1089(5) 0.0533(4) 0.0542(4) -0.0109(3) -0.0206(3) -0.0265(3)
O1 0.059(2) 0.0485(19) 0.0431(18) -0.0189(16) 0.0040(16) -0.0191(16)
O2 0.066(2) 0.072(2) 0.061(2) -0.0323(19) -0.0033(18) -0.028(2)
O3 0.067(2) 0.082(3) 0.056(2) -0.041(2) 0.0051(19) -0.017(2)
N1 0.044(2) 0.046(2) 0.037(2) -0.0083(18) 0.0014(19) -0.015(2)
N2 0.048(3) 0.057(3) 0.051(2) -0.005(2) -0.007(2) -0.012(2)
N3 0.052(3) 0.051(3) 0.045(2) -0.0030(19) -0.004(2) -0.012(2)
C20 0.056(3) 0.050(3) 0.047(3) -0.015(2) -0.011(2) -0.007(2)
C21 0.089(4) 0.069(4) 0.051(3) -0.011(3) -0.027(3) -0.026(3)
C22 0.093(4) 0.065(4) 0.055(3) -0.003(3) -0.013(3) -0.037(3)
C23 0.064(4) 0.069(4) 0.069(4) -0.015(3) -0.008(3) -0.029(3)
C24 0.106(5) 0.092(5) 0.070(4) -0.009(4) -0.040(4) -0.047(4)
C25 0.104(5) 0.068(4) 0.054(3) 0.003(3) -0.036(3) -0.032(3)
C19 0.073(4) 0.055(3) 0.049(3) -0.015(2) -0.008(3) -0.020(3)
C18 0.051(3) 0.053(3) 0.036(3) -0.014(2) 0.001(2) -0.014(3)
C17 0.049(3) 0.054(3) 0.046(3) -0.011(2) -0.009(2) -0.015(3)
C16 0.055(3) 0.046(3) 0.055(3) -0.012(2) 0.005(3) -0.016(2)
C12 0.042(3) 0.045(3) 0.043(3) -0.011(2) 0.003(2) -0.013(2)
C13 0.049(3) 0.054(3) 0.043(3) -0.016(2) 0.008(2) -0.015(2)
C15 0.077(4) 0.055(3) 0.064(4) -0.009(3) 0.000(3) 0.001(3)
C1 0.058(3) 0.038(3) 0.030(2) -0.011(2) 0.001(2) -0.014(2)
C6 0.044(3) 0.035(2) 0.036(3) -0.010(2) -0.004(2) -0.010(2)
C5 0.042(3) 0.047(3) 0.045(3) -0.011(2) -0.009(2) -0.007(2)
C4 0.049(3) 0.052(3) 0.042(3) -0.013(2) -0.014(2) -0.004(2)
C3 0.050(3) 0.050(3) 0.044(3) -0.012(2) -0.014(2) -0.007(2)
C2 0.044(3) 0.044(3) 0.034(2) -0.011(2) -0.006(2) -0.007(2)
C11 0.049(3) 0.053(3) 0.051(3) -0.017(2) -0.005(2) -0.013(2)
C10 0.051(3) 0.066(3) 0.051(3) -0.017(3) 0.004(3) -0.011(3)
C9 0.056(3) 0.063(3) 0.068(4) -0.024(3) 0.010(3) -0.021(3)
C8 0.060(4) 0.060(3) 0.077(4) -0.021(3) -0.007(3) -0.025(3)
C7 0.056(3) 0.051(3) 0.051(3) -0.017(2) 0.000(3) -0.015(3)
C14 0.088(4) 0.074(4) 0.055(3) -0.033(3) 0.012(3) -0.033(3)

loop_
_atom_type_symbol
_atom_type_description
_atom_type_scat_dispersion_real
_atom_type_scat_dispersion_imag
_atom_type_scat_source
C C 0.0033 0.0016 'International Tables Vol C Tables 4.2.6.8 and 6.1.1.4'
H H 0.0000 0.0000 'International Tables Vol C Tables 4.2.6.8 and 6.1.1.4'
N N 0.0061 0.0033 'International Tables Vol C Tables 4.2.6.8 and 6.1.1.4'
O O 0.0106 0.0060 'International Tables Vol C Tables 4.2.6.8 and 6.1.1.4'
Se Se -0.0929 2.2259 'International Tables Vol C Tables 4.2.6.8 and 6.1.1.4'

loop_
_geom_angle_atom_site_label_1
_geom_angle_atom_site_label_2
_geom_angle_atom_site_label_3
_geom_angle
_geom_angle_site_symmetry_1
_geom_angle_site_symmetry_3
_geom_angle_publ_flag
C20 SE C19 101.0(2) . . ?
C1 O1 C13 117.7(3) . . ?
C17 N1 N2 110.5(4) . . ?
C17 N1 C16 128.9(4) . . ?
N2 N1 C16 120.6(4) . . ?
N3 N2 N1 107.3(4) . . ?
N2 N3 C18 108.6(4) . . ?
C25 C20 C21 118.0(5) . . ?
C25 C20 SE 117.5(4) . . ?
C21 C20 SE 124.5(4) . . ?
C22 C21 C20 120.6(5) . . ?
C22 C21 H21 119.7 . . ?
C20 C21 H21 119.7 . . ?
C23 C22 C21 120.9(5) . . ?
C23 C22 H22 119.6 . . ?
C21 C22 H22 119.6 . . ?
C22 C23 C24 119.6(5) . . ?
C22 C23 H23 120.2 . . ?
C24 C23 H23 120.2 . . ?
C23 C24 C25 120.3(5) . . ?
C23 C24 H24 119.9 . . ?
C25 C24 H24 119.9 . . ?
C20 C25 C24 120.7(5) . . ?
C20 C25 H25 119.7 . . ?
C24 C25 H25 119.7 . . ?
C18 C19 SE 107.5(3) . . ?
C18 C19 H19A 110.2 . . ?
SE C19 H19A 110.2 . . ?
C18 C19 H19B 110.2 . . ?
SE C19 H19B 110.2 . . ?
H19A C19 H19B 108.5 . . ?
N3 C18 C17 108.2(4) . . ?
N3 C18 C19 121.1(4) . . ?
C17 C18 C19 130.8(5) . . ?
N1 C17 C18 105.5(4) . . ?
N1 C17 H17 127.3 . . ?
C18 C17 H17 127.3 . . ?
N1 C16 C12 111.6(4) . . ?
N1 C16 H16A 109.3 . . ?
C12 C16 H16A 109.3 . . ?
N1 C16 H16B 109.3 . . ?
C12 C16 H16B 109.3 . . ?
H16A C16 H16B 108.0 . . ?
C11 C12 C16 112.8(4) . . ?
C11 C12 C13 110.3(4) . . ?
C16 C12 C13 110.8(4) . . ?
C11 C12 H12 107.6 . . ?
C16 C12 H12 107.6 . . ?
C13 C12 H12 107.6 . . ?
O1 C13 C15 106.7(4) . . ?
O1 C13 C14 102.7(4) . . ?
C15 C13 C14 112.1(4) . . ?
O1 C13 C12 106.7(3) . . ?
C15 C13 C12 114.5(4) . . ?
C14 C13 C12 112.9(4) . . ?
C13 C15 H15A 109.5 . . ?
C13 C15 H15B 109.5 . . ?
H15A C15 H15B 109.5 . . ?
C13 C15 H15C 109.5 . . ?
H15A C15 H15C 109.5 . . ?
H15B C15 H15C 109.5 . . ?
O1 C1 C2 124.1(4) . . ?
O1 C1 C6 111.8(4) . . ?
C2 C1 C6 124.1(4) . . ?
C7 C6 C5 119.4(4) . . ?
C7 C6 C1 121.2(4) . . ?
C5 C6 C1 119.4(4) . . ?
C10 C5 C6 119.4(4) . . ?
C10 C5 C4 120.2(4) . . ?
C6 C5 C4 120.3(4) . . ?
O3 C4 C5 124.1(4) . . ?
O3 C4 C3 118.4(4) . . ?
C5 C4 C3 117.5(4) . . ?
O2 C3 C2 124.1(4) . . ?
O2 C3 C4 117.5(4) . . ?
C2 C3 C4 118.4(4) . . ?
C1 C2 C3 120.1(4) . . ?
C1 C2 C11 121.3(4) . . ?
C3 C2 C11 118.6(4) . . ?
C2 C11 C12 109.8(4) . . ?
C2 C11 H11A 109.7 . . ?
C12 C11 H11A 109.7 . . ?
C2 C11 H11B 109.7 . . ?
C12 C11 H11B 109.7 . . ?
H11A C11 H11B 108.2 . . ?
C9 C10 C5 121.0(5) . . ?
C9 C10 H10 119.5 . . ?
C5 C10 H10 119.5 . . ?
C10 C9 C8 119.1(5) . . ?
C10 C9 H9 120.5 . . ?
C8 C9 H9 120.5 . . ?
C9 C8 C7 121.1(5) . . ?
C9 C8 H8 119.5 . . ?
C7 C8 H8 119.5 . . ?
C6 C7 C8 120.0(5) . . ?
C6 C7 H7 120.0 . . ?
C8 C7 H7 120.0 . . ?
C13 C14 H14A 109.5 . . ?
C13 C14 H14B 109.5 . . ?
H14A C14 H14B 109.5 . . ?
C13 C14 H14C 109.5 . . ?
H14A C14 H14C 109.5 . . ?
H14B C14 H14C 109.5 . . ?

loop_
_geom_bond_atom_site_label_1
_geom_bond_atom_site_label_2
_geom_bond_distance
_geom_bond_site_symmetry_2
_geom_bond_publ_flag
SE C20 1.920(5) . ?
SE C19 1.937(5) . ?
O1 C1 1.341(5) . ?
O1 C13 1.478(5) . ?
O2 C3 1.219(5) . ?
O3 C4 1.219(5) . ?
N1 C17 1.334(5) . ?
N1 N2 1.342(5) . ?
N1 C16 1.458(5) . ?
N2 N3 1.321(5) . ?
N3 C18 1.349(6) . ?
C20 C25 1.373(7) . ?
C20 C21 1.375(6) . ?
C21 C22 1.373(7) . ?
C21 H21 0.9300 . ?
C22 C23 1.346(7) . ?
C22 H22 0.9300 . ?
C23 C24 1.358(7) . ?
C23 H23 0.9300 . ?
C24 C25 1.378(7) . ?
C24 H24 0.9300 . ?
C25 H25 0.9300 . ?
C19 C18 1.496(6) . ?
C19 H19A 0.9700 . ?
C19 H19B 0.9700 . ?
C18 C17 1.369(6) . ?
C17 H17 0.9300 . ?
C16 C12 1.525(6) . ?
C16 H16A 0.9700 . ?
C16 H16B 0.9700 . ?
C12 C11 1.512(6) . ?
C12 C13 1.536(6) . ?
C12 H12 0.9800 . ?
C13 C15 1.505(7) . ?
C13 C14 1.515(6) . ?
C15 H15A 0.9600 . ?
C15 H15B 0.9600 . ?
C15 H15C 0.9600 . ?
C1 C2 1.348(6) . ?
C1 C6 1.478(6) . ?
C6 C7 1.373(6) . ?
C6 C5 1.398(6) . ?
C5 C10 1.393(6) . ?
C5 C4 1.479(6) . ?
C4 C3 1.548(6) . ?
C3 C2 1.452(6) . ?
C2 C11 1.501(6) . ?
C11 H11A 0.9700 . ?
C11 H11B 0.9700 . ?
C10 C9 1.371(7) . ?
C10 H10 0.9300 . ?
C9 C8 1.372(7) . ?
C9 H9 0.9300 . ?
C8 C7 1.391(6) . ?
C8 H8 0.9300 . ?
C7 H7 0.9300 . ?
C14 H14A 0.9600 . ?
C14 H14B 0.9600 . ?
C14 H14C 0.9600 . ?

loop_
_geom_torsion_atom_site_label_1
_geom_torsion_atom_site_label_2
_geom_torsion_atom_site_label_3
_geom_torsion_atom_site_label_4
_geom_torsion
_geom_torsion_site_symmetry_1
_geom_torsion_site_symmetry_2
_geom_torsion_site_symmetry_3
_geom_torsion_site_symmetry_4
_geom_torsion_publ_flag
C17 N1 N2 N3 -0.8(5) . . . . ?
C16 N1 N2 N3 179.9(4) . . . . ?
N1 N2 N3 C18 1.1(5) . . . . ?
C25 C20 C21 C22 0.7(8) . . . . ?
SE C20 C21 C22 177.2(4) . . . . ?
C20 C21 C22 C23 -1.2(9) . . . . ?
C21 C22 C23 C24 -0.7(9) . . . . ?
C22 C23 C24 C25 3.1(10) . . . . ?
C21 C20 C25 C24 1.7(9) . . . . ?
SE C20 C25 C24 -175.0(5) . . . . ?
C23 C24 C25 C20 -3.6(10) . . . . ?
N2 N3 C18 C17 -1.0(5) . . . . ?
N2 N3 C18 C19 -179.2(4) . . . . ?
SE C19 C18 N3 116.9(4) . . . . ?
SE C19 C18 C17 -60.9(6) . . . . ?
N2 N1 C17 C18 0.2(5) . . . . ?
C16 N1 C17 C18 179.5(4) . . . . ?
N3 C18 C17 N1 0.5(5) . . . . ?
C19 C18 C17 N1 178.5(4) . . . . ?
C17 N1 C16 C12 127.8(5) . . . . ?
N2 N1 C16 C12 -53.0(5) . . . . ?
N1 C16 C12 C11 -66.1(5) . . . . ?
N1 C16 C12 C13 169.6(4) . . . . ?
C1 O1 C13 C15 78.7(5) . . . . ?
C1 O1 C13 C14 -163.2(4) . . . . ?
C1 O1 C13 C12 -44.2(5) . . . . ?
C11 C12 C13 O1 62.3(5) . . . . ?
C16 C12 C13 O1 -172.1(4) . . . . ?
C11 C12 C13 C15 -55.6(5) . . . . ?
C16 C12 C13 C15 70.0(5) . . . . ?
C11 C12 C13 C14 174.4(4) . . . . ?
C16 C12 C13 C14 -60.0(6) . . . . ?
C13 O1 C1 C2 11.9(6) . . . . ?
C13 O1 C1 C6 -168.3(4) . . . . ?
O1 C1 C6 C7 -2.1(6) . . . . ?
C2 C1 C6 C7 177.7(4) . . . . ?
O1 C1 C6 C5 176.2(4) . . . . ?
C2 C1 C6 C5 -4.1(7) . . . . ?
C7 C6 C5 C10 0.8(7) . . . . ?
C1 C6 C5 C10 -177.4(4) . . . . ?
C7 C6 C5 C4 -179.3(4) . . . . ?
C1 C6 C5 C4 2.5(6) . . . . ?
C10 C5 C4 O3 -1.8(7) . . . . ?
C6 C5 C4 O3 178.3(4) . . . . ?
C10 C5 C4 C3 178.6(4) . . . . ?
C6 C5 C4 C3 -1.3(6) . . . . ?
O3 C4 C3 O2 0.9(7) . . . . ?
C5 C4 C3 O2 -179.5(4) . . . . ?
O3 C4 C3 C2 -178.2(4) . . . . ?
C5 C4 C3 C2 1.3(6) . . . . ?
O1 C1 C2 C3 -176.1(4) . . . . ?
C6 C1 C2 C3 4.2(7) . . . . ?
O1 C1 C2 C11 4.6(7) . . . . ?
C6 C1 C2 C11 -175.2(4) . . . . ?
O2 C3 C2 C1 178.1(4) . . . . ?
C4 C3 C2 C1 -2.8(6) . . . . ?
O2 C3 C2 C11 -2.5(7) . . . . ?
C4 C3 C2 C11 176.6(4) . . . . ?
C1 C2 C11 C12 14.7(6) . . . . ?
C3 C2 C11 C12 -164.7(4) . . . . ?
C16 C12 C11 C2 -172.2(4) . . . . ?
C13 C12 C11 C2 -47.7(5) . . . . ?
C6 C5 C10 C9 -1.6(7) . . . . ?
C4 C5 C10 C9 178.5(5) . . . . ?
C5 C10 C9 C8 0.2(8) . . . . ?
C10 C9 C8 C7 2.0(8) . . . . ?
C5 C6 C7 C8 1.3(7) . . . . ?
C1 C6 C7 C8 179.5(4) . . . . ?
C9 C8 C7 C6 -2.7(8) . . . . ?
